data_2020511
loop_
_publ_author_name
'Sanphui, Palash'
'Rajput, Lalit'
'Gopi, Shanmukha Prasad'
'Desiraju, Gautam R.'

_publ_section_title
;
 New multi-component solid forms of anti-cancer drug Erlotinib: role of
 auxiliary interactions in determining a preferred conformation
;
_journal_issue 3
_journal_name_full 'Acta Crystallographica Section B'
_journal_page_first 291
_journal_page_last 300
_journal_paper_doi 10.1107/S2052520616003607
_journal_volume 72
_journal_year 2016
_chemical_formula_sum 'C27 H33 N3 O9'
_chemical_formula_weight 543.56
_chemical_name_systematic
;
 ?
;
_space_group_IT_number 2
_symmetry_cell_setting triclinic
_symmetry_space_group_name_Hall '-P 1'
_symmetry_space_group_name_H-M 'P -1'
_atom_sites_solution_hydrogens geom
_atom_sites_solution_primary direct
_atom_sites_solution_secondary difmap
_audit_creation_method SHELXL-97
_cell_angle_alpha 61.73(3)
_cell_angle_beta 79.64(6)
_cell_angle_gamma 86.58(6)
_cell_formula_units_Z 2
_cell_length_a 7.916(10)
_cell_length_b 14.012(15)
_cell_length_c 14.349(14)
_cell_measurement_reflns_used 3232
_cell_measurement_temperature 150(2)
_cell_measurement_theta_max 27.5
_cell_measurement_theta_min 1.7
_cell_volume 1378(3)
_computing_structure_refinement 'SHELXL-97 (Sheldrick, 1997)'
_computing_structure_solution 'SHELXS-97 (Sheldrick, 1990)'
_diffrn_ambient_temperature 150(2)
_diffrn_measured_fraction_theta_full 0.982
_diffrn_measured_fraction_theta_max 0.982
_diffrn_measurement_device_type XtaLABmini
_diffrn_radiation_monochromator graphite
_diffrn_radiation_source 'fine-focus sealed tube'
_diffrn_radiation_type MoK\a
_diffrn_radiation_wavelength 0.71073
_diffrn_reflns_av_R_equivalents 0.0756
_diffrn_reflns_av_sigmaI/netI 0.0852
_diffrn_reflns_limit_h_max 10
_diffrn_reflns_limit_h_min -10
_diffrn_reflns_limit_k_max 17
_diffrn_reflns_limit_k_min -18
_diffrn_reflns_limit_l_max 18
_diffrn_reflns_limit_l_min -18
_diffrn_reflns_number 14359
_diffrn_reflns_theta_full 27.51
_diffrn_reflns_theta_max 27.51
_diffrn_reflns_theta_min 1.64
_exptl_absorpt_coefficient_mu 0.099
_exptl_absorpt_correction_T_max 1.000
_exptl_absorpt_correction_T_min 0.626
_exptl_absorpt_correction_type multi-scan
_exptl_absorpt_process_details SADABS
_exptl_crystal_colour colorless
_exptl_crystal_density_diffrn 1.310
_exptl_crystal_density_method 'not measured'
_exptl_crystal_description plate
_exptl_crystal_F_000 576
_exptl_crystal_size_max 0.30
_exptl_crystal_size_mid 0.20
_exptl_crystal_size_min 0.16
_refine_diff_density_max 0.407
_refine_diff_density_min -0.427
_refine_ls_extinction_method none
_refine_ls_goodness_of_fit_ref 1.129
_refine_ls_hydrogen_treatment mixed
_refine_ls_matrix_type full
_refine_ls_number_parameters 372
_refine_ls_number_reflns 6237
_refine_ls_number_restraints 0
_refine_ls_restrained_S_all 1.129
_refine_ls_R_factor_all 0.1029
_refine_ls_R_factor_gt 0.0671
_refine_ls_shift/su_max 0.000
_refine_ls_shift/su_mean 0.000
_refine_ls_structure_factor_coef Fsqd
_refine_ls_weighting_details 'calc w=1/[\s^2^(Fo^2^)+(0.0735P)^2^+0.0000P] where P=(Fo^2^+2Fc^2^)/3'
_refine_ls_weighting_scheme calc
_refine_ls_wR_factor_gt 0.1586
_refine_ls_wR_factor_ref 0.1967
_reflns_number_gt 4171
_reflns_number_total 6237
_reflns_threshold_expression >2sigma(I)
_cod_data_source_file zb5050sup1.cif
_cod_data_source_block Erlotinib-glutaric-hydrate
_cod_depositor_comments
;
The following automatic conversions were performed:

'_symmetry_cell_setting' value 'Triclinic' changed to 'triclinic'
according to
/usr/data/users/saulius/crontab/automatic-downloads/rss-feeds/IUCr/lib/dictionaries/cif_core.dic
dictionary named 'cif_core.dic' version 2.4.2 from 2011-04-26.

Automatic conversion script
Id: cif_fix_values 4268 2015-11-12 08:31:59Z antanas 

 Adding full bibliography for 2020509--2020513.cif.
;
_cod_original_sg_symbol_H-M P-1
_cod_database_code 2020511
_cod_database_fobs_code 2020511

loop_
_symmetry_equiv_pos_as_xyz
'x, y, z'
'-x, -y, -z'

loop_
_atom_site_type_symbol
_atom_site_label
_atom_site_fract_x
_atom_site_fract_y
_atom_site_fract_z
_atom_site_U_iso_or_equiv
_atom_site_adp_type
_atom_site_calc_flag
_atom_site_refinement_flags
_atom_site_occupancy
_atom_site_symmetry_multiplicity
O O9 0.6897(3) 0.55637(18) 0.7932(2) 0.0439(5) Uani d . 1 1
H H1 0.818(4) -0.063(2) 1.123(2) 0.037(8) Uiso d . 1 1
H H9B 0.676(5) 0.532(3) 0.755(3) 0.065(13) Uiso d . 1 1
H H5A -0.208(6) 0.677(4) 0.741(4) 0.108(16) Uiso d . 1 1
H H7 0.569(6) 1.023(4) 0.704(4) 0.122(18) Uiso d . 1 1
H H9A 0.731(6) 0.512(4) 0.855(4) 0.105(17) Uiso d . 1 1
O O3 0.6315(2) 0.29470(13) 0.96416(13) 0.0283(4) Uani d . 1 1
O O1 0.5331(2) 0.35140(13) 0.78200(13) 0.0280(4) Uani d . 1 1
N N3 0.6549(3) -0.00483(16) 0.81022(16) 0.0276(5) Uani d . 1 1
N N1 0.8333(3) -0.10565(17) 1.09636(17) 0.0260(5) Uani d . 1 1
O O8 0.2608(2) 1.00671(15) 0.74993(14) 0.0370(5) Uani d . 1 1
O O2 0.6014(2) 0.56656(14) 0.60101(16) 0.0385(5) Uani d . 1 1
C C15 0.5867(3) 0.24694(19) 0.83196(18) 0.0239(5) Uani d . 1 1
N N2 0.7825(3) -0.13877(17) 0.95800(16) 0.0286(5) Uani d . 1 1
C C12 0.7129(3) 0.03773(19) 0.94816(18) 0.0232(5) Uani d . 1 1
C C9 0.7768(3) -0.07130(19) 1.00088(19) 0.0235(5) Uani d . 1 1
C C11 0.6531(3) 0.06786(19) 0.85080(18) 0.0232(5) Uani d . 1 1
C C13 0.7060(3) 0.11384(19) 0.98769(18) 0.0241(5) Uani d . 1 1
H H13 0.7433 0.0943 1.0521 0.029 Uiso calc R 1 1
O O5 -0.1874(3) 0.75208(18) 0.72299(19) 0.0486(6) Uani d . 1 1
C C14 0.6447(3) 0.21615(19) 0.93213(18) 0.0235(5) Uani d . 1 1
O O4 0.7701(3) 0.45364(16) 1.00005(16) 0.0442(5) Uani d . 1 1
O O7 0.5184(2) 1.02943(17) 0.64482(15) 0.0397(5) Uani d . 1 1
C C10 0.7184(3) -0.1015(2) 0.8653(2) 0.0289(6) Uani d . 1 1
H H10 0.7192 -0.1494 0.8374 0.035 Uiso calc R 1 1
C C7 0.8964(3) -0.20770(19) 1.16541(19) 0.0249(5) Uani d . 1 1
C C16 0.5902(3) 0.17279(19) 0.79367(18) 0.0250(5) Uani d . 1 1
H H16 0.5510 0.1921 0.7299 0.030 Uiso calc R 1 1
C C17 0.4837(3) 0.3873(2) 0.67766(18) 0.0267(5) Uani d . 1 1
H H17A 0.3836 0.3459 0.6852 0.032 Uiso calc R 1 1
H H17B 0.5768 0.3772 0.6293 0.032 Uiso calc R 1 1
O O6 0.0817(3) 0.69073(16) 0.72288(16) 0.0447(5) Uani d . 1 1
C C27 0.3497(3) 1.02208(19) 0.6640(2) 0.0296(6) Uani d . 1 1
C C23 -0.0179(4) 0.7640(2) 0.7093(2) 0.0349(6) Uani d . 1 1
C C6 0.9106(3) -0.2995(2) 1.1493(2) 0.0291(5) Uani d . 1 1
H H6 0.8779 -0.2968 1.0891 0.035 Uiso calc R 1 1
C C8 0.9480(3) -0.21326(19) 1.25665(19) 0.0260(5) Uani d . 1 1
H H8 0.9401 -0.1524 1.2671 0.031 Uiso calc R 1 1
C C4 1.0249(3) -0.4013(2) 1.3158(2) 0.0313(6) Uani d . 1 1
H H4 1.0671 -0.4653 1.3651 0.038 Uiso calc R 1 1
C C2 1.0618(3) -0.3120(2) 1.4254(2) 0.0332(6) Uani d . 1 1
C C20 0.6964(3) 0.2677(2) 1.0623(2) 0.0312(6) Uani d . 1 1
H H20A 0.8179 0.2528 1.0536 0.037 Uiso calc R 1 1
H H20B 0.6360 0.2037 1.1217 0.037 Uiso calc R 1 1
C C21 0.6686(4) 0.3626(2) 1.0848(2) 0.0356(6) Uani d . 1 1
H H21A 0.5481 0.3803 1.0889 0.043 Uiso calc R 1 1
H H21B 0.7019 0.3444 1.1530 0.043 Uiso calc R 1 1
C C3 1.0112(3) -0.3095(2) 1.33222(19) 0.0283(5) Uani d . 1 1
C C5 0.9747(3) -0.3953(2) 1.2249(2) 0.0325(6) Uani d . 1 1
H H5 0.9839 -0.4559 1.2141 0.039 Uiso calc R 1 1
C C18 0.4434(3) 0.5060(2) 0.6339(2) 0.0306(6) Uani d . 1 1
H H18A 0.3846 0.5291 0.5732 0.037 Uiso calc R 1 1
H H18B 0.3693 0.5179 0.6888 0.037 Uiso calc R 1 1
C C24 0.0385(4) 0.8795(2) 0.6756(2) 0.0396(7) Uani d . 1 1
H H24A -0.0513 0.9282 0.6442 0.048 Uiso calc R 1 1
H H24B 0.0524 0.8844 0.7390 0.048 Uiso calc R 1 1
C C25 0.2054(4) 0.9167(2) 0.5954(2) 0.0380(6) Uani d . 1 1
H H25A 0.1880 0.9192 0.5290 0.046 Uiso calc R 1 1
H H25B 0.2924 0.8640 0.6236 0.046 Uiso calc R 1 1
C C1 1.1019(4) -0.3133(2) 1.5021(2) 0.0454(7) Uani d . 1 1
H H1A 1.1333 -0.3143 1.5620 0.054 Uiso calc R 1 1
C C26 0.2715(4) 1.0300(2) 0.5705(2) 0.0354(6) Uani d . 1 1
H H26A 0.3575 1.0586 0.5057 0.043 Uiso calc R 1 1
H H26B 0.1771 1.0794 0.5583 0.043 Uiso calc R 1 1
C C19 0.5762(4) 0.6811(2) 0.5565(3) 0.0504(8) Uani d . 1 1
H H19A 0.6854 0.7184 0.5356 0.076 Uiso calc R 1 1
H H19B 0.5048 0.6961 0.6093 0.076 Uiso calc R 1 1
H H19C 0.5217 0.7055 0.4947 0.076 Uiso calc R 1 1
C C22 0.7798(5) 0.5397(3) 1.0267(3) 0.0538(9) Uani d . 1 1
H H22A 0.8489 0.5989 0.9681 0.081 Uiso calc R 1 1
H H22B 0.8307 0.5137 1.0900 0.081 Uiso calc R 1 1
H H22C 0.6663 0.5640 1.0397 0.081 Uiso calc R 1 1

loop_
_atom_site_aniso_label
_atom_site_aniso_U_11
_atom_site_aniso_U_22
_atom_site_aniso_U_33
_atom_site_aniso_U_12
_atom_site_aniso_U_13
_atom_site_aniso_U_23
O9 0.0522(13) 0.0381(12) 0.0477(14) 0.0025(10) -0.0159(11) -0.0230(11)
O3 0.0393(10) 0.0264(9) 0.0239(9) 0.0077(8) -0.0144(8) -0.0132(7)
O1 0.0370(9) 0.0240(9) 0.0230(9) 0.0068(7) -0.0141(7) -0.0086(7)
N3 0.0298(11) 0.0294(11) 0.0241(11) -0.0003(9) -0.0054(9) -0.0127(9)
N1 0.0331(11) 0.0203(10) 0.0250(11) 0.0051(9) -0.0108(9) -0.0095(9)
O8 0.0433(11) 0.0422(11) 0.0276(10) 0.0081(9) -0.0072(9) -0.0185(9)
O2 0.0391(10) 0.0240(9) 0.0440(12) 0.0031(8) -0.0126(9) -0.0077(8)
C15 0.0238(11) 0.0237(12) 0.0206(12) 0.0005(10) -0.0054(9) -0.0071(10)
N2 0.0319(11) 0.0283(11) 0.0268(11) 0.0035(9) -0.0082(9) -0.0131(9)
C12 0.0226(11) 0.0256(12) 0.0180(11) -0.0023(10) -0.0027(9) -0.0076(10)
C9 0.0215(11) 0.0243(12) 0.0224(12) -0.0012(9) -0.0026(9) -0.0093(10)
C11 0.0226(11) 0.0261(12) 0.0208(12) -0.0016(10) -0.0024(9) -0.0111(10)
C13 0.0254(11) 0.0262(12) 0.0198(12) -0.0001(10) -0.0060(10) -0.0093(10)
O5 0.0437(12) 0.0396(12) 0.0697(16) 0.0007(10) -0.0108(11) -0.0312(11)
C14 0.0251(11) 0.0235(12) 0.0215(12) 0.0016(10) -0.0053(10) -0.0100(10)
O4 0.0624(13) 0.0339(10) 0.0464(12) 0.0002(10) -0.0165(10) -0.0246(10)
O7 0.0385(11) 0.0549(13) 0.0279(10) -0.0011(9) -0.0081(9) -0.0201(9)
C10 0.0328(13) 0.0299(13) 0.0286(13) 0.0009(11) -0.0060(11) -0.0173(11)
C7 0.0226(11) 0.0241(12) 0.0239(12) 0.0005(10) -0.0043(10) -0.0078(10)
C16 0.0249(11) 0.0285(12) 0.0191(12) -0.0016(10) -0.0057(10) -0.0084(10)
C17 0.0313(12) 0.0279(12) 0.0184(12) 0.0031(10) -0.0099(10) -0.0073(10)
O6 0.0519(12) 0.0393(11) 0.0443(12) 0.0092(10) -0.0197(10) -0.0178(10)
C27 0.0398(14) 0.0197(12) 0.0277(14) 0.0047(11) -0.0116(12) -0.0083(10)
C23 0.0452(16) 0.0368(15) 0.0275(14) 0.0019(13) -0.0095(12) -0.0179(12)
C6 0.0293(12) 0.0275(13) 0.0291(13) 0.0016(11) -0.0079(11) -0.0112(11)
C8 0.0255(12) 0.0239(12) 0.0276(13) 0.0023(10) -0.0066(10) -0.0109(10)
C4 0.0314(13) 0.0215(12) 0.0350(14) 0.0052(10) -0.0096(11) -0.0075(11)
C2 0.0363(14) 0.0285(13) 0.0344(15) 0.0093(11) -0.0129(12) -0.0132(12)
C20 0.0415(14) 0.0316(13) 0.0242(13) 0.0060(12) -0.0165(11) -0.0131(11)
C21 0.0454(15) 0.0366(14) 0.0325(15) 0.0102(13) -0.0161(12) -0.0205(12)
C3 0.0256(12) 0.0289(13) 0.0236(13) 0.0039(10) -0.0053(10) -0.0069(10)
C5 0.0350(13) 0.0244(12) 0.0392(15) 0.0045(11) -0.0089(12) -0.0155(12)
C18 0.0356(13) 0.0280(13) 0.0252(13) 0.0057(11) -0.0121(11) -0.0084(11)
C24 0.0459(16) 0.0362(15) 0.0391(16) -0.0006(13) -0.0069(13) -0.0197(13)
C25 0.0459(16) 0.0417(16) 0.0304(15) -0.0003(13) -0.0080(12) -0.0196(13)
C1 0.0569(18) 0.0459(17) 0.0387(17) 0.0214(15) -0.0234(15) -0.0214(14)
C26 0.0422(15) 0.0375(15) 0.0249(14) 0.0014(12) -0.0111(12) -0.0115(12)
C19 0.063(2) 0.0243(14) 0.055(2) 0.0015(14) -0.0204(17) -0.0081(13)
C22 0.070(2) 0.0415(17) 0.073(2) 0.0121(16) -0.0379(19) -0.0388(17)

loop_
_atom_type_symbol
_atom_type_description
_atom_type_scat_dispersion_real
_atom_type_scat_dispersion_imag
_atom_type_scat_source
C C 0.0033 0.0016 'International Tables Vol C Tables 4.2.6.8 and 6.1.1.4'
H H 0.0000 0.0000 'International Tables Vol C Tables 4.2.6.8 and 6.1.1.4'
N N 0.0061 0.0033 'International Tables Vol C Tables 4.2.6.8 and 6.1.1.4'
O O 0.0106 0.0060 'International Tables Vol C Tables 4.2.6.8 and 6.1.1.4'

loop_
_geom_angle_atom_site_label_1
_geom_angle_atom_site_label_2
_geom_angle_atom_site_label_3
_geom_angle
H9B O9 H9A 119(4)
C14 O3 C20 116.17(19)
C15 O1 C17 116.32(18)
C10 N3 C11 117.0(2)
C9 N1 C7 130.4(2)
C9 N1 H1 116(2)
C7 N1 H1 113(2)
C18 O2 C19 112.4(2)
O1 C15 C16 125.5(2)
O1 C15 C14 114.8(2)
C16 C15 C14 119.7(2)
C9 N2 C10 116.6(2)
C13 C12 C11 119.0(2)
C13 C12 C9 124.7(2)
C11 C12 C9 116.4(2)
N2 C9 N1 119.4(2)
N2 C9 C12 121.6(2)
N1 C9 C12 119.0(2)
N3 C11 C16 119.1(2)
N3 C11 C12 120.8(2)
C16 C11 C12 120.1(2)
C14 C13 C12 121.0(2)
C14 C13 H13 119.5
C12 C13 H13 119.5
C23 O5 H5A 105(3)
O3 C14 C13 125.3(2)
O3 C14 C15 115.0(2)
C13 C14 C15 119.7(2)
C21 O4 C22 112.1(2)
C27 O7 H7 115(3)
N3 C10 N2 127.5(2)
N3 C10 H10 116.2
N2 C10 H10 116.2
C8 C7 C6 119.3(2)
C8 C7 N1 114.9(2)
C6 C7 N1 125.8(2)
C15 C16 C11 120.5(2)
C15 C16 H16 119.8
C11 C16 H16 119.8
O1 C17 C18 107.3(2)
O1 C17 H17A 110.3
C18 C17 H17A 110.3
O1 C17 H17B 110.3
C18 C17 H17B 110.3
H17A C17 H17B 108.5
O8 C27 O7 123.9(2)
O8 C27 C26 122.2(2)
O7 C27 C26 113.8(2)
O6 C23 O5 123.9(3)
O6 C23 C24 123.5(3)
O5 C23 C24 112.6(2)
C7 C6 C5 119.5(2)
C7 C6 H6 120.2
C5 C6 H6 120.2
C7 C8 C3 120.9(2)
C7 C8 H8 119.6
C3 C8 H8 119.6
C5 C4 C3 119.4(2)
C5 C4 H4 120.3
C3 C4 H4 120.3
C1 C2 C3 179.3(3)
O3 C20 C21 108.3(2)
O3 C20 H20A 110.0
C21 C20 H20A 110.0
O3 C20 H20B 110.0
C21 C20 H20B 110.0
H20A C20 H20B 108.4
O4 C21 C20 108.9(2)
O4 C21 H21A 109.9
C20 C21 H21A 109.9
O4 C21 H21B 109.9
C20 C21 H21B 109.9
H21A C21 H21B 108.3
C8 C3 C4 119.6(2)
C8 C3 C2 119.1(2)
C4 C3 C2 121.3(2)
C4 C5 C6 121.3(2)
C4 C5 H5 119.3
C6 C5 H5 119.3
O2 C18 C17 108.3(2)
O2 C18 H18A 110.0
C17 C18 H18A 110.0
O2 C18 H18B 110.0
C17 C18 H18B 110.0
H18A C18 H18B 108.4
C25 C24 C23 113.5(2)
C25 C24 H24A 108.9
C23 C24 H24A 108.9
C25 C24 H24B 108.9
C23 C24 H24B 108.9
H24A C24 H24B 107.7
C24 C25 C26 113.0(2)
C24 C25 H25A 109.0
C26 C25 H25A 109.0
C24 C25 H25B 109.0
C26 C25 H25B 109.0
H25A C25 H25B 107.8
C2 C1 H1A 180.0
C27 C26 C25 110.7(2)
C27 C26 H26A 109.5
C25 C26 H26A 109.5
C27 C26 H26B 109.5
C25 C26 H26B 109.5
H26A C26 H26B 108.1
O2 C19 H19A 109.5
O2 C19 H19B 109.5
H19A C19 H19B 109.5
O2 C19 H19C 109.5
H19A C19 H19C 109.5
H19B C19 H19C 109.5
O4 C22 H22A 109.5
O4 C22 H22B 109.5
H22A C22 H22B 109.5
O4 C22 H22C 109.5
H22A C22 H22C 109.5
H22B C22 H22C 109.5

loop_
_geom_bond_atom_site_label_1
_geom_bond_atom_site_label_2
_geom_bond_distance
O9 H9B 0.80(4)
O9 H9A 0.91(5)
O3 C14 1.372(3)
O3 C20 1.456(3)
O1 C15 1.370(3)
O1 C17 1.456(3)
N3 C10 1.327(3)
N3 C11 1.391(3)
N1 C9 1.371(3)
N1 C7 1.423(3)
N1 H1 0.83(3)
O8 C27 1.231(3)
O2 C18 1.429(4)
O2 C19 1.435(4)
C15 C16 1.383(4)
C15 C14 1.446(3)
N2 C9 1.345(3)
N2 C10 1.361(3)
C12 C13 1.420(3)
C12 C11 1.417(3)
C12 C9 1.453(4)
C11 C16 1.414(4)
C13 C14 1.378(3)
C13 H13 0.9300
O5 C23 1.329(4)
O5 H5A 0.97(5)
O4 C21 1.433(4)
O4 C22 1.437(4)
O7 C27 1.314(4)
O7 H7 0.97(5)
C10 H10 0.9300
C7 C8 1.406(4)
C7 C6 1.405(4)
C16 H16 0.9300
C17 C18 1.510(4)
C17 H17A 0.9700
C17 H17B 0.9700
O6 C23 1.217(3)
C27 C26 1.531(4)
C23 C24 1.524(4)
C6 C5 1.405(4)
C6 H6 0.9300
C8 C3 1.405(3)
C8 H8 0.9300
C4 C5 1.395(4)
C4 C3 1.407(4)
C4 H4 0.9300
C2 C1 1.192(4)
C2 C3 1.448(4)
C20 C21 1.505(4)
C20 H20A 0.9700
C20 H20B 0.9700
C21 H21A 0.9700
C21 H21B 0.9700
C5 H5 0.9300
C18 H18A 0.9700
C18 H18B 0.9700
C24 C25 1.519(4)
C24 H24A 0.9700
C24 H24B 0.9700
C25 C26 1.555(4)
C25 H25A 0.9700
C25 H25B 0.9700
C1 H1A 0.9300
C26 H26A 0.9700
C26 H26B 0.9700
C19 H19A 0.9600
C19 H19B 0.9600
C19 H19C 0.9600
C22 H22A 0.9600
C22 H22B 0.9600
C22 H22C 0.9600
